data_1563407
loop_
_publ_author_name
'Inuzuka, Haruya'
'Kaga, Motoaki'
'Urushihara, Daisuke'
'Nakano, Hiromi'
'Asaka, Toru'
'Fukuda, Koichiro'

_publ_section_title
;
 Synthesis and structural characterization of a new aluminum
 oxycarbonitride, Al5(O, C, N)4
;
_journal_issue 11
_journal_name_full 'Journal of Solid State Chemistry'
_journal_page_first 2570
_journal_page_last 2575
_journal_paper_doi 10.1016/j.jssc.2010.08.043
_journal_volume 183
_journal_year 2010
_chemical_formula_sum 'C4.2 Al10 N O2.8'
_chemical_formula_weight 379.07
_chemical_name_systematic 'Aluminum oxycarbonitride'
_space_group_IT_number 194
_space_group_name_Hall '-P 6c 2c'
_space_group_name_H-M_alt 'P 63/m m c'
_symmetry_cell_setting hexagonal
_symmetry_Int_Tables_number 194
_symmetry_space_group_name_H-M 'P 63/m m c'
_cell_angle_alpha 90
_cell_angle_beta 90
_cell_angle_gamma 120
_cell_formula_units_Z 2
_cell_length_a 3.28455(6)
_cell_length_b 3.28455(6)
_cell_length_c 21.5998(3)
_cell_measurement_temperature 298
_cell_volume 201.805(6)
_diffrn_ambient_temperature 298
_diffrn_radiation_monochromator 'Ge 111'
_diffrn_radiation_probe x-ray
_diffrn_source 'sealed X-ray tube'
_diffrn_source_type 'X'Pert PRO MPD, PANalytical'
_exptl_crystal_density_diffrn 3.119
_pd_meas_2theta_range_inc 0.00836
_pd_meas_2theta_range_max 148.9186
_pd_meas_2theta_range_min 5.0012
_pd_meas_number_of_points 17225
_cod_data_source_file JSSC-2010-183-2570.cif
_cod_data_source_block 1
_cod_original_formula_sum 'C4.20 Al10.00 O2.80 N1.00'
_cod_database_code 1563407

loop_
_symmetry_equiv_pos_as_xyz
'x, y, z'
'-x, -y, -z'
'-y, x-y, z'
'y, -x+y, -z'
'-x+y, -x, z'
'x-y, x, -z'
'-x, -y, z+1/2'
'x, y, -z+1/2'
'y, -x+y, z+1/2'
'-y, x-y, -z+1/2'
'x-y, x, z+1/2'
'-x+y, -x, -z+1/2'
'y, x, -z'
'-y, -x, z'
'x-y, -y, -z'
'-x+y, y, z'
'-x, -x+y, -z'
'x, x-y, z'
'-y, -x, -z+1/2'
'y, x, z+1/2'
'-x+y, y, -z+1/2'
'x-y, -y, z+1/2'
'x, x-y, -z+1/2'
'-x, -x+y, z+1/2'

loop_
_atom_site_label
_atom_site_occupancy
_atom_site_fract_x
_atom_site_fract_y
_atom_site_fract_z
_atom_site_thermal_displace_type
_atom_site_B_iso_or_equiv
_atom_site_type_symbol
Al1 1.0 0 0 0.15330(2) Biso 1.22(3) AL
Al2 1.0 0.33333 0.66667 0.04474(3) Biso 1.19(3) AL
Al3 0.5 0.33333 0.66667 0.26299(5) Biso 0.77(4) AL
O/C/N11 0.34 0 0 0 Biso 1.76(4) O
O/C/N12 0.52 0 0 0 Biso 1.76(4) C
O/C/N13 0.14 0 0 0 Biso 1.76(4) N
O/C/N21 0.34 0 0 0.25 Biso 1.76(4) O
O/C/N22 0.52 0 0 0.25 Biso 1.76(4) C
O/C/N23 0.14 0 0 0.25 Biso 1.76(4) N
O/C/N31 0.34 0.33333 0.66667 0.13325(7) Biso 1.76(4) O
O/C/N32 0.52 0.33333 0.66667 0.13325(7) Biso 1.76(4) C
O/C/N33 0.14 0.33333 0.66667 0.13325(7) Biso 1.76(4) N

loop_
_diffrn_radiation_type
_diffrn_radiation_wavelength
CuK\a~1~ 1.54056
CuK\a~2~ 1.54439
